data_7030696
loop_
_publ_author_name
'Flores-Figueroa, Aar\'on'
'Kaufhold, Oliver'
'Feldmann, Kai-Oliver'
'Hahn, F. Ekkehardt'

_publ_section_title
;
 Synthesis of NHC complexes by template controlled cyclization of
 \b-functionalized isocyanides
;
_journal_coden_ASTM DTARAF
_journal_issue 42
_journal_name_full 'Dalton Transactions'
_journal_page_first 9334
_journal_page_last 9342
_journal_paper_doi 10.1039/b915033a
_journal_year 2009
_chemical_formula_moiety 'C12 H18 N6 O3 Re, Cl'
_chemical_formula_sum 'C12 H18 Cl N6 O3 Re'
_chemical_formula_weight 515.97
_space_group_IT_number 205
_symmetry_cell_setting cubic
_symmetry_space_group_name_Hall '-P 2ac 2ab 3'
_symmetry_space_group_name_H-M 'P a -3'
_atom_sites_solution_hydrogens geom
_atom_sites_solution_primary direct
_atom_sites_solution_secondary difmap
_audit_creation_method SHELXL-97
_cell_angle_alpha 90.00
_cell_angle_beta 90.00
_cell_angle_gamma 90.00
_cell_formula_units_Z 8
_cell_length_a 14.8438(3)
_cell_length_b 14.8438(3)
_cell_length_c 14.8438(3)
_cell_measurement_reflns_used 900
_cell_measurement_temperature 153(2)
_cell_measurement_theta_max 22.5
_cell_measurement_theta_min 1
_cell_volume 3270.66(11)
_computing_cell_refinement 'APEX2(Bruker AXS, 2007)'
_computing_data_collection 'APEX2(Bruker AXS, 2007)'
_computing_data_reduction 'SAINT,SADABS (Bruker AXS, 2007 )'
_computing_molecular_graphics
;
ORTEP3,L.J. Farrugia, J. Appl. Cryst. (1997) 30, 565
;
_computing_structure_refinement
;
SHELXL-97, G. M. Sheldrick, Acta Cryst. (2008) A64, 112-122
;
_computing_structure_solution
;
SHELXS-97 , G. M. Sheldrick, Acta Cryst. (2008) A64, 112-122
;
_diffrn_ambient_temperature 153(2)
_diffrn_detector_area_resol_mean 80
_diffrn_measured_fraction_theta_full 1.000
_diffrn_measured_fraction_theta_max 1.000
_diffrn_measurement_device_type 'CCD area detector'
_diffrn_measurement_method 'Omega and Phi scans'
_diffrn_radiation_monochromator graphite
_diffrn_radiation_source 'rotating anode'
_diffrn_radiation_type MoK\a
_diffrn_radiation_wavelength 0.71073
_diffrn_reflns_av_R_equivalents 0.0310
_diffrn_reflns_av_sigmaI/netI 0.0093
_diffrn_reflns_limit_h_max 20
_diffrn_reflns_limit_h_min -20
_diffrn_reflns_limit_k_max 20
_diffrn_reflns_limit_k_min -20
_diffrn_reflns_limit_l_max 20
_diffrn_reflns_limit_l_min -20
_diffrn_reflns_number 35498
_diffrn_reflns_theta_full 25.00
_diffrn_reflns_theta_max 29.57
_diffrn_reflns_theta_min 2.38
_exptl_absorpt_coefficient_mu 7.617
_exptl_absorpt_correction_T_max 0.5034
_exptl_absorpt_correction_T_min 0.3453
_exptl_absorpt_correction_type multi-scan
_exptl_absorpt_process_details
;
Corrections were done with the SADABS program, utilizing the none merged
raw data obtained from the integration process. Integration and final cell
refinement were done with SAINT.

SADABS reports ratio of Tmin/Tmax = 0.680718

;
_exptl_crystal_colour colourless
_exptl_crystal_density_diffrn 2.096
_exptl_crystal_density_method 'not measured'
_exptl_crystal_description block
_exptl_crystal_F_000 1984
_exptl_crystal_size_max 0.16
_exptl_crystal_size_mid 0.16
_exptl_crystal_size_min 0.09
_refine_diff_density_max 0.415
_refine_diff_density_min -0.634
_refine_diff_density_rms 0.080
_refine_ls_extinction_method none
_refine_ls_goodness_of_fit_ref 1.130
_refine_ls_hydrogen_treatment noref
_refine_ls_matrix_type full
_refine_ls_number_parameters 70
_refine_ls_number_reflns 1541
_refine_ls_number_restraints 0
_refine_ls_restrained_S_all 1.130
_refine_ls_R_factor_all 0.0185
_refine_ls_R_factor_gt 0.0155
_refine_ls_shift/su_max 0.003
_refine_ls_shift/su_mean 0.000
_refine_ls_structure_factor_coef Fsqd
_refine_ls_weighting_details 'calc w=1/[\s^2^(Fo^2^)+(0.0131P)^2^+3.5832P] where P=(Fo^2^+2Fc^2^)/3'
_refine_ls_weighting_scheme calc
_refine_ls_wR_factor_gt 0.0347
_refine_ls_wR_factor_ref 0.0356
_reflns_number_gt 1383
_reflns_number_total 1541
_reflns_threshold_expression >2sigma(I)
_cod_duplicate_entry 7002651
_cod_data_source_file b915033a.txt
_cod_data_source_block sada
_cod_original_sg_symbol_Hall '-P 2ac 2ab'
_cod_original_sg_symbol_H-M 'P a -3 '
_cod_database_code 7030696

loop_
_symmetry_equiv_pos_as_xyz
'x, y, z'
'-x+1/2, -y, z+1/2'
'-x, y+1/2, -z+1/2'
'x+1/2, -y+1/2, -z'
'z, x, y'
'z+1/2, -x+1/2, -y'
'-z+1/2, -x, y+1/2'
'-z, x+1/2, -y+1/2'
'y, z, x'
'-y, z+1/2, -x+1/2'
'y+1/2, -z+1/2, -x'
'-y+1/2, -z, x+1/2'
'-x, -y, -z'
'x-1/2, y, -z-1/2'
'x, -y-1/2, z-1/2'
'-x-1/2, y-1/2, z'
'-z, -x, -y'
'-z-1/2, x-1/2, y'
'z-1/2, x, -y-1/2'
'z, -x-1/2, y-1/2'
'-y, -z, -x'
'y, -z-1/2, x-1/2'
'-y-1/2, z-1/2, x'
'y-1/2, z, -x-1/2'

loop_
_atom_site_label
_atom_site_type_symbol
_atom_site_fract_x
_atom_site_fract_y
_atom_site_fract_z
_atom_site_U_iso_or_equiv
_atom_site_adp_type
_atom_site_occupancy
_atom_site_symmetry_multiplicity
_atom_site_calc_flag
_atom_site_refinement_flags
Re1 Re 0.877872(5) 0.377872(5) 0.122128(5) 0.01734(5) Uani 1 3 d S
O1 O 1.08166(11) 0.41519(13) 0.14820(13) 0.0359(4) Uani 1 1 d .
C4 C 1.00625(15) 0.39953(14) 0.13963(14) 0.0233(4) Uani 1 1 d .
Cl1 Cl 0.82145(3) 0.67855(3) 0.32145(3) 0.02402(17) Uani 1 3 d S
N2 N 0.84060(15) 0.32531(13) 0.32537(12) 0.0294(4) Uani 1 1 d .
H2 H 0.8487 0.2683 0.3112 0.035 Uiso 1 1 calc R
N1 N 0.84001(15) 0.46807(13) 0.31125(13) 0.0311(4) Uani 1 1 d .
H1 H 0.8461 0.5214 0.2860 0.037 Uiso 1 1 calc R
C1 C 0.85038(13) 0.39213(13) 0.26593(14) 0.0194(4) Uani 1 1 d .
C2 C 0.81762(19) 0.45688(16) 0.40632(16) 0.0328(5) Uani 1 1 d .
H2A H 0.7584 0.4840 0.4207 0.039 Uiso 1 1 calc R
H2B H 0.8643 0.4840 0.4456 0.039 Uiso 1 1 calc R
C3 C 0.81521(19) 0.35465(16) 0.41620(15) 0.0326(5) Uani 1 1 d .
H3A H 0.8591 0.3335 0.4618 0.039 Uiso 1 1 calc R
H3B H 0.7542 0.3332 0.4326 0.039 Uiso 1 1 calc R

loop_
_atom_site_aniso_label
_atom_site_aniso_U_11
_atom_site_aniso_U_22
_atom_site_aniso_U_33
_atom_site_aniso_U_23
_atom_site_aniso_U_13
_atom_site_aniso_U_12
Re1 0.01734(5) 0.01734(5) 0.01734(5) 0.00117(3) 0.00117(3) -0.00117(3)
O1 0.0230(8) 0.0421(10) 0.0427(10) 0.0056(8) -0.0041(7) -0.0063(7)
C4 0.0249(10) 0.0222(9) 0.0227(10) 0.0025(8) 0.0026(8) -0.0015(8)
Cl1 0.02402(17) 0.02402(17) 0.02402(17) 0.00136(18) -0.00136(18) 0.00136(18)
N2 0.0473(12) 0.0207(9) 0.0203(9) -0.0001(7) 0.0065(8) -0.0028(8)
N1 0.0509(13) 0.0208(9) 0.0218(9) -0.0009(7) 0.0067(9) -0.0018(8)
C1 0.0161(8) 0.0194(9) 0.0227(9) 0.0002(7) -0.0007(7) -0.0019(7)
C2 0.0469(14) 0.0277(11) 0.0238(11) -0.0047(9) 0.0047(10) -0.0046(10)
C3 0.0507(15) 0.0287(11) 0.0184(10) -0.0006(9) 0.0051(10) -0.0059(10)

loop_
_atom_type_symbol
_atom_type_description
_atom_type_scat_dispersion_real
_atom_type_scat_dispersion_imag
_atom_type_scat_source
C C 0.0033 0.0016 'International Tables Vol C Tables 4.2.6.8 and 6.1.1.4'
H H 0.0000 0.0000 'International Tables Vol C Tables 4.2.6.8 and 6.1.1.4'
N N 0.0061 0.0033 'International Tables Vol C Tables 4.2.6.8 and 6.1.1.4'
Re Re -1.0185 7.2310 'International Tables Vol C Tables 4.2.6.8 and 6.1.1.4'
O O 0.0106 0.0060 'International Tables Vol C Tables 4.2.6.8 and 6.1.1.4'
Cl Cl 0.1484 0.1585 'International Tables Vol C Tables 4.2.6.8 and 6.1.1.4'

loop_
_geom_angle_atom_site_label_1
_geom_angle_atom_site_label_2
_geom_angle_atom_site_label_3
_geom_angle
_geom_angle_site_symmetry_1
_geom_angle_site_symmetry_3
C4 Re1 C4 89.49(9) 11_556 .
C4 Re1 C4 89.49(9) 11_556 8_645
C4 Re1 C4 89.49(9) . 8_645
C4 Re1 C1 177.57(8) 11_556 .
C4 Re1 C1 92.09(8) . .
C4 Re1 C1 92.38(8) 8_645 .
C4 Re1 C1 92.38(8) 11_556 8_645
C4 Re1 C1 177.57(8) . 8_645
C4 Re1 C1 92.09(8) 8_645 8_645
C1 Re1 C1 86.00(7) . 8_645
C4 Re1 C1 92.09(8) 11_556 11_556
C4 Re1 C1 92.38(8) . 11_556
C4 Re1 C1 177.57(8) 8_645 11_556
C1 Re1 C1 86.00(7) . 11_556
C1 Re1 C1 86.00(7) 8_645 11_556
O1 C4 Re1 177.5(2) . .
C1 N2 C3 114.51(18) . .
C1 N2 H2 122.7 . .
C3 N2 H2 122.7 . .
C1 N1 C2 114.94(18) . .
C1 N1 H1 122.5 . .
C2 N1 H1 122.5 . .
N1 C1 N2 106.53(18) . .
N1 C1 Re1 127.01(15) . .
N2 C1 Re1 126.46(15) . .
N1 C2 C3 102.21(17) . .
N1 C2 H2A 111.3 . .
C3 C2 H2A 111.3 . .
N1 C2 H2B 111.3 . .
C3 C2 H2B 111.3 . .
H2A C2 H2B 109.2 . .
N2 C3 C2 101.61(18) . .
N2 C3 H3A 111.4 . .
C2 C3 H3A 111.4 . .
N2 C3 H3B 111.4 . .
C2 C3 H3B 111.4 . .
H3A C3 H3B 109.3 . .

loop_
_geom_bond_atom_site_label_1
_geom_bond_atom_site_label_2
_geom_bond_distance
_geom_bond_site_symmetry_2
Re1 C4 1.950(2) 11_556
Re1 C4 1.950(2) .
Re1 C4 1.950(2) 8_645
Re1 C1 2.183(2) .
Re1 C1 2.183(2) 8_645
Re1 C1 2.183(2) 11_556
O1 C4 1.150(3) .
N2 C1 1.335(3) .
N2 C3 1.466(3) .
N2 H2 0.8800 .
N1 C1 1.322(3) .
N1 C2 1.459(3) .
N1 H1 0.8800 .
C2 C3 1.525(3) .
C2 H2A 0.9900 .
C2 H2B 0.9900 .
C3 H3A 0.9900 .
C3 H3B 0.9900 .
